data_4073481
loop_
_publ_author_name
'Bhuyan, Mouchumi'
'Laskar, Moitree'
'Mandal, Debaprasad'
'Gupta, B. D.'

_publ_section_title
;
 Co&#x2212;C Bond Reactivity andCisInfluence Relationship in
 Benzylcobaloximes with Glyoxime and Dimesitylglyoxime
;
_journal_issue 14
_journal_name_full Organometallics
_journal_page_first 3559
_journal_paper_doi 10.1021/om7003578
_journal_volume 26
_journal_year 2007
_chemical_formula_moiety 'C20 H26 Co N5 O4'
_chemical_formula_sum 'C20 H26 Co N5 O4'
_chemical_formula_weight 459.39
_chemical_name_common C6H5CH2Co(gH)2Py
_chemical_name_systematic
;
 ?
;
_space_group_IT_number 14
_symmetry_cell_setting monoclinic
_symmetry_Int_Tables_number 14
_symmetry_space_group_name_Hall '-P 2yn'
_symmetry_space_group_name_H-M 'P 1 21/n 1'
_atom_sites_solution_hydrogens geom
_atom_sites_solution_primary direct
_atom_sites_solution_secondary difmap
_audit_creation_method SHELXL-97
_cell_angle_alpha 90
_cell_angle_beta 101.01(2)
_cell_angle_gamma 90
_cell_formula_units_Z 4
_cell_length_a 10.177(4)
_cell_length_b 10.854(4)
_cell_length_c 19.864(7)
_cell_measurement_reflns_used 25
_cell_measurement_temperature 298(2)
_cell_measurement_theta_max 25.0
_cell_measurement_theta_min 1.0
_cell_volume 2153.8(14)
_computing_cell_refinement 'CAD4 Express (Enraf Nonius, 1994)'
_computing_data_collection 'CAD4 Express (Enraf Nonius, 1994)'
_computing_data_reduction 'XCAD4 (Harms & Wocadlo, 1995)'
_computing_molecular_graphics 'Diamond 2.0'
_computing_publication_material 'WinGX publication routines (Farrugia, 1999)'
_computing_structure_refinement 'SHELXL-97 (Sheldrick, 1997)'
_computing_structure_solution 'SIR 97'
_diffrn_ambient_temperature 298(2)
_diffrn_measured_fraction_theta_full 0.999
_diffrn_measured_fraction_theta_max 0.999
_diffrn_measurement_device_type 'Enraf-Nonius CAD4 Mach2'
_diffrn_measurement_method 'theta-2theta scan'
_diffrn_radiation_monochromator graphite
_diffrn_radiation_source 'fine-focus sealed tube'
_diffrn_radiation_type MoK\a
_diffrn_radiation_wavelength 0.71073
_diffrn_reflns_av_R_equivalents 0.0982
_diffrn_reflns_av_sigmaI/netI 0.1595
_diffrn_reflns_limit_h_max 12
_diffrn_reflns_limit_h_min 0
_diffrn_reflns_limit_k_max 12
_diffrn_reflns_limit_k_min 0
_diffrn_reflns_limit_l_max 23
_diffrn_reflns_limit_l_min -23
_diffrn_reflns_number 4014
_diffrn_reflns_theta_full 24.99
_diffrn_reflns_theta_max 24.99
_diffrn_reflns_theta_min 2.15
_diffrn_standards_interval_time 1h
_diffrn_standards_number 3
_exptl_absorpt_coefficient_mu 0.833
_exptl_absorpt_correction_T_max 0.8923
_exptl_absorpt_correction_T_min 0.8445
_exptl_absorpt_correction_type none
_exptl_absorpt_process_details XCAD4
_exptl_crystal_colour orange
_exptl_crystal_density_diffrn 1.417
_exptl_crystal_density_method 'not measured'
_exptl_crystal_description prism
_exptl_crystal_F_000 960
_exptl_crystal_size_max 0.21
_exptl_crystal_size_mid 0.16
_exptl_crystal_size_min 0.14
_refine_diff_density_max 0.476
_refine_diff_density_min -0.337
_refine_diff_density_rms 0.081
_refine_ls_extinction_method none
_refine_ls_goodness_of_fit_ref 1.005
_refine_ls_hydrogen_treatment constr
_refine_ls_matrix_type full
_refine_ls_number_parameters 271
_refine_ls_number_reflns 3786
_refine_ls_number_restraints 0
_refine_ls_restrained_S_all 1.005
_refine_ls_R_factor_all 0.1879
_refine_ls_R_factor_gt 0.0801
_refine_ls_shift/su_max 0.001
_refine_ls_shift/su_mean 0.000
_refine_ls_structure_factor_coef Fsqd
_refine_ls_weighting_details 'calc w=1/[\s^2^(Fo^2^)+(0.0614P)^2^+0.1304P] where P=(Fo^2^+2Fc^2^)/3'
_refine_ls_weighting_scheme calc
_refine_ls_wR_factor_gt 0.1430
_refine_ls_wR_factor_ref 0.1836
_reflns_number_gt 1743
_reflns_number_total 3786
_reflns_threshold_expression >2sigma(I)
_cod_data_source_file om7003578-file003.cif
_cod_data_source_block 11
_cod_original_sg_symbol_H-M 'P 21/n'
_cod_database_code 4073481

loop_
_symmetry_equiv_pos_as_xyz
'x, y, z'
'-x+1/2, y+1/2, -z+1/2'
'-x, -y, -z'
'x-1/2, -y-1/2, z-1/2'

loop_
_atom_site_label
_atom_site_type_symbol
_atom_site_fract_x
_atom_site_fract_y
_atom_site_fract_z
_atom_site_U_iso_or_equiv
_atom_site_adp_type
_atom_site_occupancy
_atom_site_symmetry_multiplicity
_atom_site_calc_flag
_atom_site_refinement_flags
Co1 Co 0.25389(10) 0.26510(8) 0.59894(5) 0.0408(3) Uani 1 1 d .
N1 N 0.4107(6) 0.1555(5) 0.6436(3) 0.0375(15) Uani 1 1 d .
N2 N 0.3659(7) 0.3636(6) 0.5546(3) 0.0545(18) Uani 1 1 d .
N3 N 0.2968(7) 0.3890(6) 0.6661(3) 0.0548(18) Uani 1 1 d .
N4 N 0.1368(6) 0.1730(7) 0.6418(4) 0.0570(19) Uani 1 1 d .
N5 N 0.2116(7) 0.1440(7) 0.5321(3) 0.0537(18) Uani 1 1 d .
O1 O 0.3938(6) 0.3358(6) 0.4925(3) 0.0781(19) Uani 1 1 d .
H1O H 0.3193 0.2596 0.4764 0.117 Uiso 1 1 d .
O2 O 0.2506(6) 0.3903(6) 0.7250(3) 0.0765(19) Uani 1 1 d .
O3 O 0.1063(6) 0.2035(6) 0.7028(3) 0.0768(19) Uani 1 1 d .
H3O H 0.1633 0.3041 0.7110 0.115 Uiso 1 1 d .
O4 O 0.2635(6) 0.1411(6) 0.4740(3) 0.0736(19) Uani 1 1 d .
C1 C 0.4206(7) 0.1086(7) 0.7067(4) 0.047(2) Uani 1 1 d .
H1B H 0.3596 0.1356 0.7329 0.057 Uiso 1 1 calc R
C2 C 0.5151(8) 0.0229(8) 0.7357(4) 0.051(2) Uani 1 1 d .
H2 H 0.5147 -0.0076 0.7794 0.061 Uiso 1 1 calc R
C3 C 0.6107(7) -0.0175(6) 0.6993(3) 0.0374(18) Uani 1 1 d .
C4 C 0.6001(8) 0.0318(8) 0.6348(4) 0.051(2) Uani 1 1 d .
H4 H 0.6602 0.0068 0.6076 0.061 Uiso 1 1 calc R
C5 C 0.5048(7) 0.1159(7) 0.6095(4) 0.049(2) Uani 1 1 d .
H5A H 0.5045 0.1481 0.5661 0.059 Uiso 1 1 calc R
C6 C 0.7108(7) -0.1157(8) 0.7267(4) 0.047(2) Uani 1 1 d .
C7 C 0.6588(9) -0.2394(8) 0.6969(5) 0.084(3) Uani 1 1 d .
H7A H 0.7224 -0.3027 0.7139 0.126 Uiso 1 1 calc R
H7B H 0.6462 -0.2363 0.6477 0.126 Uiso 1 1 calc R
H7C H 0.5750 -0.2573 0.7101 0.126 Uiso 1 1 calc R
C8 C 0.7355(9) -0.1246(11) 0.8056(4) 0.099(4) Uani 1 1 d .
H8A H 0.8001 -0.1881 0.8208 0.148 Uiso 1 1 calc R
H8B H 0.6531 -0.1442 0.8200 0.148 Uiso 1 1 calc R
H8C H 0.7687 -0.0472 0.8252 0.148 Uiso 1 1 calc R
C9 C 0.8477(7) -0.0913(8) 0.7061(4) 0.060(2) Uani 1 1 d .
H9A H 0.9093 -0.1555 0.7242 0.090 Uiso 1 1 calc R
H9B H 0.8821 -0.0133 0.7244 0.090 Uiso 1 1 calc R
H9C H 0.8367 -0.0898 0.6571 0.090 Uiso 1 1 calc R
C10 C 0.4146(9) 0.4619(8) 0.5874(5) 0.068(3) Uani 1 1 d .
H10 H 0.4702 0.5176 0.5709 0.082 Uiso 1 1 calc R
C11 C 0.3726(9) 0.4747(8) 0.6525(5) 0.069(3) Uani 1 1 d .
H11 H 0.3989 0.5404 0.6820 0.083 Uiso 1 1 calc R
C12 C 0.1385(9) 0.0574(8) 0.5456(5) 0.066(3) Uani 1 1 d .
H12 H 0.1154 -0.0096 0.5166 0.079 Uiso 1 1 calc R
C13 C 0.0933(8) 0.0709(8) 0.6098(6) 0.069(3) Uani 1 1 d .
H13 H 0.0395 0.0138 0.6266 0.082 Uiso 1 1 calc R
C14 C 0.0949(8) 0.3735(7) 0.5562(5) 0.065(3) Uani 1 1 d .
H14A H 0.0559 0.4060 0.5935 0.078 Uiso 1 1 calc R
H14B H 0.1303 0.4431 0.5348 0.078 Uiso 1 1 calc R
C15 C -0.0152(9) 0.3204(7) 0.5052(4) 0.050(2) Uani 1 1 d .
C16 C -0.0073(10) 0.3076(8) 0.4368(4) 0.065(3) Uani 1 1 d .
H16A H 0.0718 0.3292 0.4229 0.078 Uiso 1 1 calc R
C17 C -0.1131(12) 0.2640(10) 0.3885(5) 0.086(3) Uani 1 1 d .
H17 H -0.1027 0.2540 0.3433 0.103 Uiso 1 1 calc R
C18 C -0.2299(12) 0.2360(10) 0.4059(6) 0.096(4) Uani 1 1 d .
H18 H -0.3013 0.2093 0.3726 0.116 Uiso 1 1 calc R
C19 C -0.2446(9) 0.2466(10) 0.4727(6) 0.089(3) Uani 1 1 d .
H19 H -0.3256 0.2267 0.4850 0.106 Uiso 1 1 calc R
C20 C -0.1364(9) 0.2878(9) 0.5226(4) 0.069(3) Uani 1 1 d .
H20 H -0.1462 0.2932 0.5681 0.082 Uiso 1 1 calc R

loop_
_atom_site_aniso_label
_atom_site_aniso_U_11
_atom_site_aniso_U_22
_atom_site_aniso_U_33
_atom_site_aniso_U_23
_atom_site_aniso_U_13
_atom_site_aniso_U_12
Co1 0.0432(6) 0.0399(6) 0.0394(5) -0.0001(6) 0.0085(4) 0.0059(6)
N1 0.039(4) 0.040(4) 0.037(4) 0.002(3) 0.014(3) 0.003(3)
N2 0.060(5) 0.053(5) 0.053(4) 0.014(4) 0.020(4) 0.007(4)
N3 0.055(5) 0.050(4) 0.056(5) -0.003(4) 0.000(4) 0.008(4)
N4 0.033(4) 0.063(5) 0.080(5) 0.009(4) 0.025(4) 0.004(4)
N5 0.040(4) 0.057(5) 0.060(5) -0.010(4) -0.002(4) 0.006(4)
O1 0.098(5) 0.097(5) 0.048(4) 0.021(3) 0.035(3) 0.013(4)
O2 0.096(5) 0.088(4) 0.049(4) -0.020(3) 0.021(4) 0.021(4)
O3 0.067(4) 0.100(5) 0.077(4) 0.013(4) 0.049(3) 0.018(4)
O4 0.088(5) 0.090(5) 0.042(4) -0.017(3) 0.010(3) 0.024(4)
C1 0.045(5) 0.066(5) 0.036(5) 0.001(4) 0.021(4) 0.010(4)
C2 0.052(5) 0.072(6) 0.033(4) 0.022(4) 0.018(4) 0.005(5)
C3 0.030(4) 0.041(4) 0.041(4) 0.011(4) 0.006(3) -0.003(4)
C4 0.045(5) 0.072(6) 0.042(5) 0.012(4) 0.023(4) 0.017(5)
C5 0.048(5) 0.068(6) 0.036(4) 0.023(4) 0.022(4) 0.022(5)
C6 0.036(5) 0.054(5) 0.054(5) 0.014(4) 0.013(4) 0.007(4)
C7 0.062(6) 0.064(7) 0.123(8) 0.027(6) 0.015(6) 0.019(6)
C8 0.078(7) 0.157(10) 0.058(6) 0.038(7) 0.005(5) 0.049(8)
C9 0.043(5) 0.077(6) 0.059(5) 0.009(5) 0.006(4) 0.018(5)
C10 0.069(7) 0.045(6) 0.091(8) 0.018(6) 0.017(6) -0.011(5)
C11 0.071(7) 0.043(6) 0.086(8) -0.003(5) -0.002(6) -0.004(5)
C12 0.049(6) 0.047(6) 0.093(8) -0.014(6) -0.011(6) 0.002(5)
C13 0.041(6) 0.049(6) 0.115(9) 0.025(6) 0.012(6) -0.008(5)
C14 0.059(6) 0.050(5) 0.078(7) -0.003(5) -0.002(5) 0.015(5)
C15 0.051(5) 0.051(5) 0.048(5) 0.013(4) 0.009(4) 0.028(4)
C16 0.076(7) 0.071(6) 0.051(5) 0.017(5) 0.021(5) 0.034(5)
C17 0.109(9) 0.099(9) 0.042(5) 0.004(6) -0.004(6) 0.052(9)
C18 0.102(9) 0.091(8) 0.079(8) -0.009(8) -0.026(7) 0.033(9)
C19 0.060(6) 0.103(9) 0.103(8) 0.007(8) 0.016(6) 0.009(7)
C20 0.053(6) 0.102(8) 0.049(5) -0.003(5) 0.005(5) 0.025(6)

loop_
_atom_type_symbol
_atom_type_description
_atom_type_scat_dispersion_real
_atom_type_scat_dispersion_imag
_atom_type_scat_source
C C 0.0033 0.0016 'International Tables Vol C Tables 4.2.6.8 and 6.1.1.4'
H H 0.0000 0.0000 'International Tables Vol C Tables 4.2.6.8 and 6.1.1.4'
N N 0.0061 0.0033 'International Tables Vol C Tables 4.2.6.8 and 6.1.1.4'
O O 0.0106 0.0060 'International Tables Vol C Tables 4.2.6.8 and 6.1.1.4'
Co Co 0.3494 0.9721 'International Tables Vol C Tables 4.2.6.8 and 6.1.1.4'

loop_
_geom_angle_atom_site_label_1
_geom_angle_atom_site_label_2
_geom_angle_atom_site_label_3
_geom_angle
_geom_angle_publ_flag
N5 Co1 N4 82.3(3) ?
N5 Co1 N3 179.5(3) ?
N4 Co1 N3 98.1(3) ?
N5 Co1 N2 98.3(3) ?
N4 Co1 N2 177.4(3) ?
N3 Co1 N2 81.2(3) ?
N5 Co1 C14 93.1(3) ?
N4 Co1 C14 88.5(3) ?
N3 Co1 C14 86.6(3) ?
N2 Co1 C14 88.9(3) ?
N5 Co1 N1 87.3(3) ?
N4 Co1 N1 90.2(3) ?
N3 Co1 N1 93.0(3) ?
N2 Co1 N1 92.3(2) ?
C14 Co1 N1 178.6(3) yes
C1 N1 C5 114.6(6) ?
C1 N1 Co1 122.6(5) ?
C5 N1 Co1 122.5(5) ?
C10 N2 O1 121.0(7) ?
C10 N2 Co1 115.8(6) ?
O1 N2 Co1 123.2(6) ?
C11 N3 O2 120.4(8) ?
C11 N3 Co1 116.1(6) ?
O2 N3 Co1 123.5(6) ?
C13 N4 O3 121.9(8) ?
C13 N4 Co1 114.5(6) ?
O3 N4 Co1 123.4(6) ?
C12 N5 O4 120.3(8) ?
C12 N5 Co1 116.2(7) ?
O4 N5 Co1 123.3(6) ?
N2 O1 H1O 100.1 ?
N3 O2 H3O 98.4 ?
N4 O3 H3O 98.8 ?
N5 O4 H1O 99.8 ?
N1 C1 C2 124.6(6) ?
N1 C1 H1B 117.7 ?
C2 C1 H1B 117.7 ?
C1 C2 C3 119.8(7) ?
C1 C2 H2 120.1 ?
C3 C2 H2 120.1 ?
C4 C3 C2 115.1(7) ?
C4 C3 C6 122.7(7) ?
C2 C3 C6 122.0(6) ?
C5 C4 C3 122.0(7) ?
C5 C4 H4 119.0 ?
C3 C4 H4 119.0 ?
N1 C5 C4 123.8(6) ?
N1 C5 H5A 118.1 ?
C4 C5 H5A 118.1 ?
C3 C6 C7 108.9(6) ?
C3 C6 C8 112.3(7) ?
C7 C6 C8 108.5(8) ?
C3 C6 C9 111.5(6) ?
C7 C6 C9 108.2(7) ?
C8 C6 C9 107.4(6) ?
C6 C7 H7A 109.5 ?
C6 C7 H7B 109.5 ?
H7A C7 H7B 109.5 ?
C6 C7 H7C 109.5 ?
H7A C7 H7C 109.5 ?
H7B C7 H7C 109.5 ?
C6 C8 H8A 109.5 ?
C6 C8 H8B 109.5 ?
H8A C8 H8B 109.5 ?
C6 C8 H8C 109.5 ?
H8A C8 H8C 109.5 ?
H8B C8 H8C 109.5 ?
C6 C9 H9A 109.5 ?
C6 C9 H9B 109.5 ?
H9A C9 H9B 109.5 ?
C6 C9 H9C 109.5 ?
H9A C9 H9C 109.5 ?
H9B C9 H9C 109.5 ?
N2 C10 C11 112.2(8) ?
N2 C10 H10 123.9 ?
C11 C10 H10 123.9 ?
N3 C11 C10 114.6(8) ?
N3 C11 H11 122.7 ?
C10 C11 H11 122.7 ?
N5 C12 C13 114.4(8) ?
N5 C12 H12 122.8 ?
C13 C12 H12 122.8 ?
N4 C13 C12 112.2(8) ?
N4 C13 H13 123.9 ?
C12 C13 H13 123.9 ?
C15 C14 Co1 119.7(5) yes
C15 C14 H14A 107.4 ?
Co1 C14 H14A 107.4 ?
C15 C14 H14B 107.4 ?
Co1 C14 H14B 107.4 ?
H14A C14 H14B 106.9 ?
C16 C15 C20 116.1(9) ?
C16 C15 C14 122.3(8) ?
C20 C15 C14 121.5(8) ?
C15 C16 C17 122.2(9) ?
C15 C16 H16A 118.9 ?
C17 C16 H16A 118.9 ?
C18 C17 C16 120.8(9) ?
C18 C17 H17 119.6 ?
C16 C17 H17 119.6 ?
C17 C18 C19 119.9(10) ?
C17 C18 H18 120.0 ?
C19 C18 H18 120.0 ?
C18 C19 C20 119.7(9) ?
C18 C19 H19 120.2 ?
C20 C19 H19 120.2 ?
C15 C20 C19 121.2(8) ?
C15 C20 H20 119.4 ?
C19 C20 H20 119.4 ?

loop_
_geom_bond_atom_site_label_1
_geom_bond_atom_site_label_2
_geom_bond_distance
_geom_bond_publ_flag
Co1 N5 1.860(7) ?
Co1 N4 1.879(7) ?
Co1 N3 1.886(7) ?
Co1 N2 1.897(7) ?
Co1 C14 2.049(8) yes
Co1 N1 2.051(6) yes
N1 C1 1.339(8) ?
N1 C5 1.344(8) ?
N2 C10 1.298(10) ?
N2 O1 1.352(7) ?
N3 C11 1.270(10) ?
N3 O2 1.343(8) ?
N4 C13 1.311(10) ?
N4 O3 1.349(8) ?
N5 C12 1.258(10) ?
N5 O4 1.358(7) ?
O1 H1O 1.1263 ?
O2 H3O 1.2835 ?
O3 H3O 1.2328 ?
O4 H1O 1.4032 ?
C1 C2 1.383(10) ?
C1 H1B 0.9300 ?
C2 C3 1.388(9) ?
C2 H2 0.9300 ?
C3 C4 1.375(9) ?
C3 C6 1.502(9) ?
C4 C5 1.357(9) ?
C4 H4 0.9300 ?
C5 H5A 0.9300 ?
C6 C7 1.522(11) ?
C6 C8 1.544(11) ?
C6 C9 1.547(10) ?
C7 H7A 0.9600 ?
C7 H7B 0.9600 ?
C7 H7C 0.9600 ?
C8 H8A 0.9600 ?
C8 H8B 0.9600 ?
C8 H8C 0.9600 ?
C9 H9A 0.9600 ?
C9 H9B 0.9600 ?
C9 H9C 0.9600 ?
C10 C11 1.443(11) ?
C10 H10 0.9300 ?
C11 H11 0.9300 ?
C12 C13 1.444(12) ?
C12 H12 0.9300 ?
C13 H13 0.9300 ?
C14 C15 1.477(11) ?
C14 H14A 0.9700 ?
C14 H14B 0.9700 ?
C15 C16 1.382(10) ?
C15 C20 1.389(11) ?
C16 C17 1.382(13) ?
C16 H16A 0.9300 ?
C17 C18 1.335(13) ?
C17 H17 0.9300 ?
C18 C19 1.368(13) ?
C18 H18 0.9300 ?
C19 C20 1.406(12) ?
C19 H19 0.9300 ?
C20 H20 0.9300 ?

loop_
_geom_torsion_atom_site_label_1
_geom_torsion_atom_site_label_2
_geom_torsion_atom_site_label_3
_geom_torsion_atom_site_label_4
_geom_torsion
N5 Co1 N1 C1 -117.7(6)
N4 Co1 N1 C1 -35.3(6)
N3 Co1 N1 C1 62.8(6)
N2 Co1 N1 C1 144.1(6)
N5 Co1 N1 C5 56.1(6)
N4 Co1 N1 C5 138.4(6)
N3 Co1 N1 C5 -123.5(6)
N2 Co1 N1 C5 -42.2(6)
N5 Co1 N2 C10 179.1(6)
N3 Co1 N2 C10 -0.6(6)
C14 Co1 N2 C10 86.2(7)
N1 Co1 N2 C10 -93.2(6)
N5 Co1 N2 O1 -0.3(6)
N3 Co1 N2 O1 180.0(6)
C14 Co1 N2 O1 -93.2(6)
N1 Co1 N2 O1 87.3(6)
N4 Co1 N3 C11 -176.8(6)
N2 Co1 N3 C11 0.7(6)
C14 Co1 N3 C11 -88.8(7)
N1 Co1 N3 C11 92.6(6)
N4 Co1 N3 O2 2.4(6)
N2 Co1 N3 O2 179.9(6)
C14 Co1 N3 O2 90.5(6)
N1 Co1 N3 O2 -88.2(6)
N5 Co1 N4 C13 4.8(6)
N3 Co1 N4 C13 -175.5(6)
C14 Co1 N4 C13 98.1(6)
N1 Co1 N4 C13 -82.5(6)
N5 Co1 N4 O3 -179.6(6)
N3 Co1 N4 O3 0.1(6)
C14 Co1 N4 O3 -86.3(6)
N1 Co1 N4 O3 93.1(6)
N4 Co1 N5 C12 -4.5(6)
N2 Co1 N5 C12 178.1(6)
C14 Co1 N5 C12 -92.6(7)
N1 Co1 N5 C12 86.1(6)
N4 Co1 N5 O4 -179.4(6)
N2 Co1 N5 O4 3.1(6)
C14 Co1 N5 O4 92.5(6)
N1 Co1 N5 O4 -88.9(6)
C5 N1 C1 C2 -2.3(11)
Co1 N1 C1 C2 171.9(6)
N1 C1 C2 C3 1.8(12)
C1 C2 C3 C4 -1.2(11)
C1 C2 C3 C6 -176.5(7)
C2 C3 C4 C5 1.4(12)
C6 C3 C4 C5 176.6(7)
C1 N1 C5 C4 2.4(11)
Co1 N1 C5 C4 -171.8(6)
C3 C4 C5 N1 -2.1(13)
C4 C3 C6 C7 -78.9(9)
C2 C3 C6 C7 96.0(9)
C4 C3 C6 C8 160.9(8)
C2 C3 C6 C8 -24.2(11)
C4 C3 C6 C9 40.4(10)
C2 C3 C6 C9 -144.7(7)
O1 N2 C10 C11 179.9(7)
Co1 N2 C10 C11 0.4(10)
O2 N3 C11 C10 -179.9(7)
Co1 N3 C11 C10 -0.6(10)
N2 C10 C11 N3 0.1(12)
O4 N5 C12 C13 178.4(7)
Co1 N5 C12 C13 3.3(10)
O3 N4 C13 C12 -180.0(7)
Co1 N4 C13 C12 -4.3(9)
N5 C12 C13 N4 0.7(11)
N5 Co1 C14 C15 15.8(7)
N4 Co1 C14 C15 -66.4(7)
N3 Co1 C14 C15 -164.6(7)
N2 Co1 C14 C15 114.1(7)
Co1 C14 C15 C16 -81.7(9)
Co1 C14 C15 C20 102.5(8)
C20 C15 C16 C17 -0.6(12)
C14 C15 C16 C17 -176.5(8)
C15 C16 C17 C18 2.3(16)
C16 C17 C18 C19 -2.1(18)
C17 C18 C19 C20 0.4(17)
C16 C15 C20 C19 -1.2(13)
C14 C15 C20 C19 174.8(8)
C18 C19 C20 C15 1.3(15)
